data_7226484
loop_
_publ_author_name
'Cardona, Maria A.'
'Kveder, Marina'
'Baisch, Ulrich'
'Probert, Michael R.'
'Magri, David C.'

_publ_section_title
;
 Water-soluble \b-aminobisulfonate building blocks for pH and
 Cu2+indicators
;
_journal_issue 88
_journal_name_full 'RSC Adv.'
_journal_page_first 84712
_journal_paper_doi 10.1039/C6RA17791C
_journal_volume 6
_journal_year 2016
_chemical_formula_moiety '0.25(C40 H68 K8 N4 O32 S8)'
_chemical_formula_sum 'C10 H17 K2 N O8 S2'
_chemical_formula_weight 421.56
_chemical_name_systematic 'phenyl beta-aminobisulfonate'
_space_group_crystal_system orthorhombic
_space_group_IT_number 62
_space_group_name_Hall '-P 2ac 2n'
_space_group_name_H-M_alt 'P n m a'
_symmetry_space_group_name_Hall '-P 2ac 2n'
_symmetry_space_group_name_H-M 'P n m a'
_atom_sites_solution_hydrogens difmap
_atom_sites_solution_primary direct
_audit_creation_date 2016-06-09
_audit_creation_method
;
Olex2 1.2
(compiled 2016.02.19 svn.r3266 for OlexSys, GUI svn.r5155)
;
_audit_update_record
;
2016-06-09 deposited with the CCDC.
2016-08-29 downloaded from the CCDC.
;
_cell_angle_alpha 90
_cell_angle_beta 90
_cell_angle_gamma 90
_cell_formula_units_Z 4
_cell_length_a 8.2498(3)
_cell_length_b 22.5592(7)
_cell_length_c 8.7439(3)
_cell_measurement_reflns_used 9526
_cell_measurement_temperature 150.01(10)
_cell_measurement_theta_max 28.7190
_cell_measurement_theta_min 3.8600
_cell_volume 1627.32(10)
_computing_cell_refinement
;
CrysAlisPro, Agilent Technologies,
Version 1.171.37.33 (release 27-03-2014 CrysAlis171 .NET)
(compiled Mar 27 2014,17:12:48)
;
_computing_data_collection
;
CrysAlisPro, Agilent Technologies,
Version 1.171.37.33 (release 27-03-2014 CrysAlis171 .NET)
(compiled Mar 27 2014,17:12:48)
;
_computing_data_reduction
;
CrysAlisPro, Agilent Technologies,
Version 1.171.37.33 (release 27-03-2014 CrysAlis171 .NET)
(compiled Mar 27 2014,17:12:48)
;
_computing_molecular_graphics 'Olex2 (Dolomanov et al., 2009)'
_computing_publication_material 'Olex2 (Dolomanov et al., 2009)'
_computing_structure_refinement 'ShelXL (Sheldrick, 2015)'
_computing_structure_solution 'ShelXS (Sheldrick, 2008)'
_diffrn_ambient_environment N~2~
_diffrn_ambient_temperature 150.01(10)
_diffrn_detector 'CCD plate'
_diffrn_detector_area_resol_mean 10.3968
_diffrn_detector_type Atlas
_diffrn_measured_fraction_theta_full 0.999
_diffrn_measured_fraction_theta_max 0.951
_diffrn_measurement_details
;
  1 omega  -33.00   27.00   1.0000    5.0000
omega____ theta____ kappa____ phi______ frames
    -       -8.8289   77.0000   30.0000 60

  2 omega   34.00   60.00   1.0000    5.0000
omega____ theta____ kappa____ phi______ frames
    -       10.4695 -149.0000 -158.0000 26

  3 omega    0.00   73.00   1.0000    5.0000
omega____ theta____ kappa____ phi______ frames
    -       10.4695   38.0000    0.0000 73

  4 omega   -9.00   67.00   1.0000    5.0000
omega____ theta____ kappa____ phi______ frames
    -       10.4695   57.0000 -150.0000 76

  5 omega  -51.00   30.00   1.0000    5.0000
omega____ theta____ kappa____ phi______ frames
    -       10.4695  -38.0000 -150.0000 81

  6 omega  -46.00  -14.00   1.0000    5.0000
omega____ theta____ kappa____ phi______ frames
    -       10.4695  123.0000   85.0000 32

  7 omega  -35.00   67.00   1.0000    5.0000
omega____ theta____ kappa____ phi______ frames
    -       -8.8289   38.0000  -60.0000 102

  8 omega   -4.00   52.00   1.0000    5.0000
omega____ theta____ kappa____ phi______ frames
    -       10.4695  -99.0000  150.0000 56

  9 omega  -16.00   28.00   1.0000    5.0000
omega____ theta____ kappa____ phi______ frames
    -       10.4695   38.0000  -30.0000 44

 10 omega  -26.00   40.00   1.0000    5.0000
omega____ theta____ kappa____ phi______ frames
    -       10.4695   86.0000   76.1730 66
;
_diffrn_measurement_device 'four-circle diffractometer'
_diffrn_measurement_device_type 'Xcalibur, Atlas, Gemini ultra'
_diffrn_measurement_method '\w scans'
_diffrn_orient_matrix_UB_11 0.0422405000
_diffrn_orient_matrix_UB_12 0.0221314000
_diffrn_orient_matrix_UB_13 -0.0416327000
_diffrn_orient_matrix_UB_21 -0.0338245000
_diffrn_orient_matrix_UB_22 0.0221626000
_diffrn_orient_matrix_UB_23 0.0478907000
_diffrn_orient_matrix_UB_31 0.0667827000
_diffrn_orient_matrix_UB_32 -0.0027726000
_diffrn_orient_matrix_UB_33 0.0505579000
_diffrn_radiation_monochromator graphite
_diffrn_radiation_probe x-ray
_diffrn_radiation_type MoK\a
_diffrn_radiation_wavelength 0.71073
_diffrn_reflns_av_R_equivalents 0.0354
_diffrn_reflns_av_unetI/netI 0.0180
_diffrn_reflns_Laue_measured_fraction_full 0.999
_diffrn_reflns_Laue_measured_fraction_max 0.951
_diffrn_reflns_limit_h_max 10
_diffrn_reflns_limit_h_min -11
_diffrn_reflns_limit_k_max 29
_diffrn_reflns_limit_k_min -29
_diffrn_reflns_limit_l_max 10
_diffrn_reflns_limit_l_min -11
_diffrn_reflns_number 24720
_diffrn_reflns_point_group_measured_fraction_full 0.999
_diffrn_reflns_point_group_measured_fraction_max 0.951
_diffrn_reflns_theta_full 26.000
_diffrn_reflns_theta_max 28.778
_diffrn_reflns_theta_min 3.395
_diffrn_source 'Enhance (Mo) X-ray Source'
_exptl_absorpt_coefficient_mu 0.877
_exptl_absorpt_correction_T_max 0.883
_exptl_absorpt_correction_T_min 0.832
_exptl_absorpt_correction_type analytical
_exptl_absorpt_process_details
;
CrysAlisPro, Agilent Technologies,
Version 1.171.37.33 (release 27-03-2014 CrysAlis171 .NET)
(compiled Mar 27 2014,17:12:48)
Analytical numeric absorption correction using a multifaceted crystal
            model based on expressions derived by R.C. Clark & J.S. Reid.
(Clark, R. C. & Reid, J. S. (1995). Acta Cryst. A51, 887-897)
Empirical absorption correction using spherical harmonics,
 implemented in SCALE3 ABSPACK scaling algorithm.
;
_exptl_crystal_colour 'clear light colourless'
_exptl_crystal_colour_lustre clear
_exptl_crystal_colour_modifier light
_exptl_crystal_colour_primary colourless
_exptl_crystal_density_diffrn 1.721
_exptl_crystal_description block
_exptl_crystal_F_000 872
_exptl_crystal_recrystallization_method 'Re-crystallisation from solvent'
_exptl_crystal_size_max 0.3155
_exptl_crystal_size_mid 0.188
_exptl_crystal_size_min 0.1822
_refine_diff_density_max 0.365
_refine_diff_density_min -0.463
_refine_diff_density_rms 0.061
_refine_ls_extinction_method none
_refine_ls_goodness_of_fit_ref 1.082
_refine_ls_hydrogen_treatment refall
_refine_ls_matrix_type full
_refine_ls_number_parameters 144
_refine_ls_number_reflns 2066
_refine_ls_number_restraints 0
_refine_ls_restrained_S_all 1.082
_refine_ls_R_factor_all 0.0308
_refine_ls_R_factor_gt 0.0242
_refine_ls_shift/su_max 0.001
_refine_ls_shift/su_mean 0.000
_refine_ls_structure_factor_coef Fsqd
_refine_ls_weighting_details 'w=1/[\s^2^(Fo^2^)+(0.0270P)^2^+0.8504P] where P=(Fo^2^+2Fc^2^)/3'
_refine_ls_weighting_scheme calc
_refine_ls_wR_factor_gt 0.0567
_refine_ls_wR_factor_ref 0.0606
_reflns_Friedel_coverage 0.000
_reflns_number_gt 1812
_reflns_number_total 2066
_reflns_threshold_expression 'I > 2\s(I)'
_cod_data_source_file c6ra17791c2.cif
_cod_data_source_block dcm004_new
_cod_original_cell_volume 1627.33(9)
_cod_database_code 7226484
_chemical_oxdiff_formula 'C10 H8 N1 S2 O6 K2'
_shelx_space_group_comment
;
The symmetry employed for this shelxl refinement is uniquely defined
by the following loop, which should always be used as a source of
symmetry information in preference to the above space-group names.
They are only intended as comments.
;
_reflns_odcompleteness_completeness 99.64
_reflns_odcompleteness_iscentric 1
_reflns_odcompleteness_theta 26.32
_olex2_refinement_description
;
;
_shelx_shelxl_version_number 2014/7
_olex2_date_sample_data_collection 18/06/2014
_olex2_date_sample_submission 03/06/2014
_olex2_submission_original_sample_id DCM004
_olex2_submission_special_instructions 'No special instructions were received'
_solvent_exptl_crystal_recrystallization_method 'acetone, methanol and water'

loop_
_space_group_symop_operation_xyz
'x, y, z'
'-x+1/2, -y, z+1/2'
'x+1/2, -y+1/2, -z+1/2'
'-x, y+1/2, -z'
'-x, -y, -z'
'x-1/2, y, -z-1/2'
'-x-1/2, y-1/2, z-1/2'
'x, -y-1/2, z'

loop_
_atom_site_label
_atom_site_type_symbol
_atom_site_fract_x
_atom_site_fract_y
_atom_site_fract_z
_atom_site_U_iso_or_equiv
_atom_site_adp_type
_atom_site_occupancy
_atom_site_site_symmetry_order
_atom_site_calc_flag
_atom_site_refinement_flags_posn
_atom_site_refinement_flags_adp
_atom_site_refinement_flags_occupancy
K1 K 0.16470(4) 0.48260(2) 0.80588(3) 0.01653(9) Uani 1 1 d . . .
S1 S 0.03001(4) 0.40286(2) 0.49481(4) 0.01224(9) Uani 1 1 d . . .
N5 N 0.2585(2) 0.2500 0.38466(18) 0.0147(3) Uani 1 2 d S T P
O1 O -0.06305(12) 0.41598(4) 0.63213(11) 0.0175(2) Uani 1 1 d . . .
O91 O 0.11323(14) 0.44378(5) 1.09935(12) 0.0210(2) Uani 1 1 d . . .
O90 O 0.06724(12) 0.58992(4) 0.64491(11) 0.0171(2) Uani 1 1 d . . .
O2 O 0.18186(12) 0.43530(4) 0.48768(11) 0.0190(2) Uani 1 1 d . . .
C4 C 0.17103(17) 0.30516(6) 0.35963(16) 0.0150(3) Uani 1 1 d . . .
C9 C 0.6949(3) 0.2500 0.6348(2) 0.0196(4) Uani 1 2 d S T P
C7 C 0.47361(17) 0.30328(6) 0.51752(15) 0.0163(3) Uani 1 1 d . . .
C3 C 0.08052(18) 0.32665(6) 0.50261(15) 0.0161(3) Uani 1 1 d . . .
C6 C 0.3983(2) 0.2500 0.4736(2) 0.0134(4) Uani 1 2 d S T P
C8 C 0.61988(18) 0.30276(6) 0.59482(16) 0.0193(3) Uani 1 1 d . . .
H4A H 0.0954(19) 0.2979(7) 0.2783(18) 0.015(4) Uiso 1 1 d . . .
H8 H 0.669(2) 0.3400(8) 0.623(2) 0.025(4) Uiso 1 1 d . . .
H7 H 0.426(2) 0.3396(8) 0.4945(18) 0.021(4) Uiso 1 1 d . . .
H4B H 0.249(2) 0.3352(7) 0.3230(17) 0.017(4) Uiso 1 1 d . . .
H9 H 0.798(3) 0.2500 0.684(3) 0.019(6) Uiso 1 2 d S T P
H3A H 0.148(2) 0.3219(8) 0.594(2) 0.028(5) Uiso 1 1 d . . .
H3B H -0.020(2) 0.3058(8) 0.5186(18) 0.022(4) Uiso 1 1 d . . .
H91A H 0.203(3) 0.4288(9) 1.107(2) 0.032(5) Uiso 1 1 d . . .
H91B H 0.063(3) 0.4253(10) 1.160(3) 0.039(6) Uiso 1 1 d . . .

loop_
_atom_site_aniso_label
_atom_site_aniso_U_11
_atom_site_aniso_U_22
_atom_site_aniso_U_33
_atom_site_aniso_U_23
_atom_site_aniso_U_13
_atom_site_aniso_U_12
K1 0.01706(16) 0.01519(16) 0.01734(16) 0.00019(10) -0.00298(11) 0.00047(11)
S1 0.01226(17) 0.01053(16) 0.01394(17) 0.00054(11) -0.00005(11) 0.00068(11)
N5 0.0172(8) 0.0098(7) 0.0172(8) 0.000 0.0000(6) 0.000
O1 0.0188(5) 0.0166(5) 0.0173(5) -0.0022(4) 0.0029(4) 0.0031(4)
O91 0.0166(5) 0.0236(6) 0.0226(5) 0.0061(4) 0.0033(4) 0.0032(4)
O90 0.0157(5) 0.0195(5) 0.0160(5) 0.0018(4) -0.0022(4) 0.0028(4)
O2 0.0161(5) 0.0160(5) 0.0247(5) 0.0006(4) -0.0003(4) -0.0041(4)
C4 0.0184(7) 0.0121(6) 0.0144(6) 0.0013(5) 0.0004(5) 0.0015(5)
C9 0.0156(10) 0.0275(11) 0.0158(9) 0.000 0.0021(8) 0.000
C7 0.0184(7) 0.0129(7) 0.0175(7) 0.0002(5) 0.0030(5) 0.0001(5)
C3 0.0184(7) 0.0116(6) 0.0183(7) 0.0029(5) 0.0033(5) 0.0020(5)
C6 0.0153(9) 0.0124(9) 0.0125(8) 0.000 0.0044(7) 0.000
C8 0.0217(7) 0.0191(7) 0.0170(7) -0.0012(5) 0.0032(6) -0.0045(6)

loop_
_atom_type_symbol
_atom_type_description
_atom_type_scat_dispersion_real
_atom_type_scat_dispersion_imag
_atom_type_scat_source
C C 0.0033 0.0016 'International Tables Vol C Tables 4.2.6.8 and 6.1.1.4'
H H 0.0000 0.0000 'International Tables Vol C Tables 4.2.6.8 and 6.1.1.4'
K K 0.2009 0.2494 'International Tables Vol C Tables 4.2.6.8 and 6.1.1.4'
N N 0.0061 0.0033 'International Tables Vol C Tables 4.2.6.8 and 6.1.1.4'
O O 0.0106 0.0060 'International Tables Vol C Tables 4.2.6.8 and 6.1.1.4'
S S 0.1246 0.1234 'International Tables Vol C Tables 4.2.6.8 and 6.1.1.4'

loop_
_exptl_crystal_face_index_h
_exptl_crystal_face_index_k
_exptl_crystal_face_index_l
_exptl_crystal_face_perp_dist
_exptl_oxdiff_crystal_face_indexfrac_h
_exptl_oxdiff_crystal_face_indexfrac_k
_exptl_oxdiff_crystal_face_indexfrac_l
_exptl_oxdiff_crystal_face_x
_exptl_oxdiff_crystal_face_y
_exptl_oxdiff_crystal_face_z
-2 -31 1 0.0985 -1.9973 -30.9929 0.9968 -0.8118 -0.5716 0.0029
2 31 -1 0.0985 1.9973 30.9929 -0.9968 0.8118 0.5716 -0.0029
9 9 7 0.0940 9.0027 8.9988 7.0010 0.2880 0.2302 0.9302
-9 -9 -7 0.0940 -9.0027 -8.9988 -7.0010 -0.2880 -0.2302 -0.9302
6 -2 -10 0.0911 6.0011 -1.9998 -10.0044 0.6257 -0.7264 -0.0995
-6 2 10 0.0911 -6.0011 1.9998 10.0044 -0.6257 0.7264 0.0995

loop_
_geom_angle_atom_site_label_1
_geom_angle_atom_site_label_2
_geom_angle_atom_site_label_3
_geom_angle
_geom_angle_site_symmetry_1
_geom_angle_site_symmetry_3
K1 K1 K1 65.082(7) 6_557 5_567
K1 K1 K1 140.854(13) 6_657 5_567
K1 K1 K1 153.344(15) 6_557 6_657
K1 K1 H91A 95.9(4) 6_657 .
K1 K1 H91A 108.3(4) 6_557 .
K1 K1 H91A 56.4(4) 5_567 .
S1 K1 K1 97.576(11) . 6_657
S1 K1 K1 120.063(12) . 5_567
S1 K1 K1 60.274(9) . 6_557
S1 K1 H91A 122.0(4) . .
O1 K1 K1 41.62(2) 6_657 6_657
O1 K1 K1 40.04(2) . 6_557
O1 K1 K1 121.29(2) . 6_657
O1 K1 K1 116.55(2) 6_657 5_567
O1 K1 K1 146.95(2) 6_657 6_557
O1 K1 K1 95.62(2) . 5_567
O1 K1 S1 24.46(2) . .
O1 K1 S1 97.66(2) 6_657 .
O1 K1 O1 110.79(3) 6_657 .
O1 K1 O91 86.22(3) . 5_567
O1 K1 O91 111.51(3) . 2_564
O1 K1 O91 152.27(3) 6_657 5_567
O1 K1 O91 85.65(3) 6_657 2_564
O1 K1 O90 89.93(3) . .
O1 K1 O90 140.62(3) 6_657 .
O1 K1 O2 87.12(3) 6_657 .
O1 K1 O2 49.04(3) . .
O1 K1 H91A 60.5(4) 6_657 .
O1 K1 H91A 109.5(4) . .
O91 K1 K1 111.48(3) . 6_657
O91 K1 K1 136.44(2) 2_564 5_567
O91 K1 K1 37.45(2) 5_567 5_567
O91 K1 K1 116.50(2) 2_564 6_557
O91 K1 K1 93.73(3) . 6_557
O91 K1 K1 40.82(2) . 5_567
O91 K1 K1 46.25(2) 5_567 6_557
O91 K1 K1 44.10(2) 2_564 6_657
O91 K1 K1 145.19(2) 5_567 6_657
O91 K1 S1 121.44(3) . .
O91 K1 S1 90.61(2) 2_564 .
O91 K1 S1 105.37(2) 5_567 .
O91 K1 O1 103.21(3) . .
O91 K1 O1 76.60(3) . 6_657
O91 K1 O91 144.80(3) . 2_564
O91 K1 O91 108.99(4) 5_567 2_564
O91 K1 O91 78.27(3) . 5_567
O91 K1 O90 132.39(3) . .
O91 K1 O2 75.26(3) . 2_565
O91 K1 O2 139.93(3) . .
O91 K1 O2 120.02(3) 5_567 .
O91 K1 H91A 133.9(4) 2_564 .
O91 K1 H91A 16.2(4) . .
O91 K1 H91A 93.7(4) 5_567 .
O90 K1 K1 67.67(2) . 6_557
O90 K1 K1 93.08(2) . 5_567
O90 K1 K1 99.04(2) . 6_657
O90 K1 S1 87.91(2) . .
O90 K1 O91 55.22(3) . 2_564
O90 K1 O91 56.86(3) . 5_567
O90 K1 O2 81.94(3) . .
O90 K1 H91A 144.3(4) . .
O2 K1 K1 74.86(2) . 6_657
O2 K1 K1 80.28(2) . 6_557
O2 K1 K1 144.02(2) . 5_567
O2 K1 K1 125.54(2) 2_565 6_557
O2 K1 K1 73.70(2) 2_565 5_567
O2 K1 K1 71.66(2) 2_565 6_657
O2 K1 S1 24.80(2) . .
O2 K1 S1 163.08(2) 2_565 .
O2 K1 O1 83.02(3) 2_565 6_657
O2 K1 O1 165.57(3) 2_565 .
O2 K1 O91 79.41(3) 2_565 5_567
O2 K1 O91 72.55(3) 2_565 2_564
O2 K1 O91 67.39(3) . 2_564
O2 K1 O90 81.18(3) 2_565 .
O2 K1 O2 139.32(2) 2_565 .
O2 K1 H91A 73.1(4) 2_565 .
O2 K1 H91A 133.5(4) . .
O1 S1 K1 54.03(4) . .
O1 S1 O90 112.03(6) . 5_566
O1 S1 C3 106.85(6) . .
O90 S1 K1 140.71(4) 5_566 .
O90 S1 C3 105.54(6) 5_566 .
O2 S1 K1 59.50(4) . .
O2 S1 O1 112.82(6) . .
O2 S1 O90 112.28(6) . 5_566
O2 S1 C3 106.74(7) . .
C3 S1 K1 113.63(5) . .
C4 N5 C4 117.55(16) . 8_565
C6 N5 C4 119.70(8) . 8_565
C6 N5 C4 119.70(8) . .
K1 O1 K1 98.34(3) 6_557 .
S1 O1 K1 101.51(5) . .
S1 O1 K1 134.66(6) . 6_557
K1 O91 K1 101.73(3) . 5_567
K1 O91 K1 106.60(4) . 2_565
K1 O91 K1 89.65(3) 5_567 2_565
K1 O91 H91A 156.2(14) 5_567 .
K1 O91 H91A 68.6(14) 2_565 .
K1 O91 H91A 93.8(14) . .
K1 O91 H91B 151.4(16) . .
K1 O91 H91B 101.4(16) 2_565 .
K1 O91 H91B 72.7(15) 5_567 .
H91A O91 H91B 101(2) . .
S1 O90 K1 130.08(5) 5_566 .
K1 O2 K1 108.67(3) 2_564 .
S1 O2 K1 95.70(5) . .
S1 O2 K1 139.60(6) . 2_564
N5 C4 C3 112.89(12) . .
N5 C4 H4A 106.8(9) . .
N5 C4 H4B 108.2(10) . .
C3 C4 H4A 109.9(9) . .
C3 C4 H4B 111.4(9) . .
H4A C4 H4B 107.4(13) . .
C8 C9 C8 118.34(19) 8_565 .
C8 C9 H9 120.79(10) 8_565 .
C8 C9 H9 120.79(11) . .
C6 C7 H7 120.5(11) . .
C8 C7 C6 120.78(14) . .
C8 C7 H7 118.7(11) . .
S1 C3 H3A 105.7(11) . .
S1 C3 H3B 106.0(11) . .
C4 C3 S1 112.94(9) . .
C4 C3 H3A 110.6(11) . .
C4 C3 H3B 112.6(10) . .
H3A C3 H3B 108.7(14) . .
N5 C6 C7 121.27(9) . .
N5 C6 C7 121.26(9) . 8_565
C7 C6 C7 117.41(18) . 8_565
C9 C8 H8 119.7(11) . .
C7 C8 C9 121.31(14) . .
C7 C8 H8 119.0(10) . .

loop_
_geom_bond_atom_site_label_1
_geom_bond_atom_site_label_2
_geom_bond_distance
_geom_bond_site_symmetry_2
K1 K1 4.23906(19) 6_557
K1 K1 4.4188(6) 5_567
K1 K1 4.23911(19) 6_657
K1 S1 3.4452(4) .
K1 O1 2.7563(10) 6_657
K1 O1 2.8455(10) .
K1 O91 2.7445(11) .
K1 O91 3.0621(12) 2_564
K1 O91 2.9500(12) 5_567
K1 O90 2.9136(10) .
K1 O2 2.9833(10) .
K1 O2 2.7494(10) 2_565
K1 H91A 2.91(2) .
S1 O1 1.4556(10) .
S1 O90 1.4707(10) 5_566
S1 O2 1.4522(10) .
S1 C3 1.7704(14) .
N5 C4 1.4551(15) .
N5 C4 1.4551(15) 8_565
N5 C6 1.391(3) .
O1 K1 2.7563(10) 6_557
O91 K1 3.0621(11) 2_565
O91 K1 2.9500(12) 5_567
O91 H91A 0.82(2) .
O91 H91B 0.79(2) .
O90 S1 1.4707(10) 5_566
O2 K1 2.7495(10) 2_564
C4 C3 1.5348(19) .
C4 H4A 0.960(16) .
C4 H4B 0.989(17) .
C9 C8 1.3860(18) 8_565
C9 C8 1.3861(18) .
C9 H9 0.95(2) .
C7 C6 1.4066(17) .
C7 C8 1.383(2) .
C7 H7 0.930(18) .
C3 H3A 0.978(19) .
C3 H3B 0.964(18) .
C6 C7 1.4067(17) 8_565
C8 H8 0.965(18) .

loop_
_geom_torsion_atom_site_label_1
_geom_torsion_atom_site_label_2
_geom_torsion_atom_site_label_3
_geom_torsion_atom_site_label_4
_geom_torsion
_geom_torsion_site_symmetry_1
_geom_torsion_site_symmetry_4
K1 S1 O1 K1 114.17(8) . 6_557
K1 S1 O2 K1 -127.85(10) . 2_564
K1 S1 C3 C4 -125.91(9) . .
N5 C4 C3 S1 160.85(10) . .
O1 S1 O2 K1 -118.75(9) . 2_564
O1 S1 O2 K1 9.10(6) . .
O1 S1 C3 C4 176.59(10) . .
O90 S1 O1 K1 -23.40(10) 5_566 6_557
O90 S1 O1 K1 -137.56(5) 5_566 .
O90 S1 O2 K1 136.84(5) 5_566 .
O90 S1 O2 K1 8.99(11) 5_566 2_564
O90 S1 C3 C4 57.18(12) 5_566 .
O2 S1 O1 K1 104.48(8) . 6_557
O2 S1 O1 K1 -9.69(6) . .
O2 S1 C3 C4 -62.45(12) . .
C4 N5 C4 C3 87.99(17) 8_565 .
C4 N5 C6 C7 -171.25(14) 8_565 .
C4 N5 C6 C7 -11.5(2) . .
C4 N5 C6 C7 171.25(14) . 8_565
C4 N5 C6 C7 11.5(2) 8_565 8_565
C3 S1 O1 K1 107.31(6) . .
C3 S1 O1 K1 -138.52(8) . 6_557
C3 S1 O2 K1 124.18(9) . 2_564
C3 S1 O2 K1 -107.97(5) . .
C6 N5 C4 C3 -72.20(18) . .
C6 C7 C8 C9 -1.6(2) . .
C8 C9 C8 C7 0.2(3) 8_565 .
C8 C7 C6 N5 -174.48(15) . .
C8 C7 C6 C7 2.9(3) . 8_565
